data_4022461
loop_
_publ_author_name
'Jason A. Miller'
'Edward J. Hennessy'
'Will J. Marshall'
'Mark A. Scialdone'
'SonBinh T. Nguyen'

_publ_section_title
;
 trans-Cyclopropyl \b-Amino Acid Derivatives via
 Asymmetric Cyclopropanation Using a (Salen)Ru(II) Catalyst
;
_journal_name_full 'Journal of Organic Chemistry'
_journal_page_first 7884
_journal_page_last 7886
_journal_paper_doi 10.1021/jo0344079
_journal_volume 68
_journal_year 2003
_chemical_formula_sum 'C67 H84 N4 O2 Ru'
_chemical_formula_weight 1078.45
_chemical_name_systematic
;
 ?
;
_space_group_IT_number 33
_symmetry_cell_setting orthorhombic
_symmetry_space_group_name_Hall 'P 2c -2n'
_symmetry_space_group_name_H-M 'P n a 21'
_atom_sites_solution_hydrogens geom
_atom_sites_solution_primary direct
_atom_sites_solution_secondary difmap
_cell_angle_alpha 90.000(10)
_cell_angle_beta 90.000(10)
_cell_angle_gamma 90.000(10)
_cell_formula_units_Z 4
_cell_length_a 19.208(3)
_cell_length_b 15.746(2)
_cell_length_c 19.587(3)
_cell_measurement_temperature 173(2)
_cell_volume 5924.0(15)
_computing_cell_refinement 'Bruker SMART'
_computing_data_collection 'Bruker SMART'
_computing_data_reduction 'Bruker SHELXTL'
_computing_molecular_graphics 'Bruker SHELXTL'
_computing_publication_material 'Bruker SHELXTL'
_computing_structure_refinement 'SHELXL-97 (Sheldrick, 1997)'
_computing_structure_solution 'SHELXS-97 (Sheldrick, 1990)'
_diffrn_ambient_temperature 173(2)
_diffrn_measured_fraction_theta_full 0.974
_diffrn_measured_fraction_theta_max 0.974
_diffrn_measurement_device_type 'CCD area detector'
_diffrn_measurement_method 'phi and omega scans'
_diffrn_radiation_monochromator graphite
_diffrn_radiation_source 'fine-focus sealed tube'
_diffrn_radiation_type MoK\a
_diffrn_radiation_wavelength 0.71073
_diffrn_reflns_av_R_equivalents 0.0322
_diffrn_reflns_av_sigmaI/netI 0.0314
_diffrn_reflns_limit_h_max 24
_diffrn_reflns_limit_h_min -24
_diffrn_reflns_limit_k_max 19
_diffrn_reflns_limit_k_min -20
_diffrn_reflns_limit_l_max 25
_diffrn_reflns_limit_l_min -20
_diffrn_reflns_number 37736
_diffrn_reflns_theta_full 28.35
_diffrn_reflns_theta_max 28.35
_diffrn_reflns_theta_min 1.66
_exptl_absorpt_coefficient_mu 0.311
_exptl_absorpt_correction_type none
_exptl_crystal_colour black
_exptl_crystal_density_diffrn 1.209
_exptl_crystal_density_meas hemisphere
_exptl_crystal_density_method 'not measured'
_exptl_crystal_description 'irg bloc'
_exptl_crystal_F_000 2296
_exptl_crystal_size_max .48
_exptl_crystal_size_mid .48
_exptl_crystal_size_min .50
_refine_diff_density_max 0.772
_refine_diff_density_min -0.691
_refine_diff_density_rms 0.062
_refine_ls_abs_structure_details 'Flack H D (1983), Acta Cryst. A39, 876-881'
_refine_ls_abs_structure_Flack 0.0(14)
_refine_ls_extinction_method none
_refine_ls_goodness_of_fit_ref 1.035
_refine_ls_hydrogen_treatment mixed
_refine_ls_matrix_type full
_refine_ls_number_parameters 683
_refine_ls_number_reflns 12437
_refine_ls_number_restraints 254
_refine_ls_restrained_S_all 1.030
_refine_ls_R_factor_all 0.0549
_refine_ls_R_factor_gt 0.0404
_refine_ls_shift/su_max 0.381
_refine_ls_shift/su_mean 0.087
_refine_ls_structure_factor_coef Fsqd
_refine_ls_weighting_details 'calc w=1/[\s^2^(Fo^2^)+(0.0453P)^2^+6.3259P] where P=(Fo^2^+2Fc^2^)/3'
_refine_ls_weighting_scheme calc
_refine_ls_wR_factor_gt 0.1002
_refine_ls_wR_factor_ref 0.1090
_reflns_number_gt 10097
_reflns_number_total 12437
_reflns_threshold_expression >2sigma(I)
_cod_data_source_file jo0344079si20030708_040204.cif
_cod_data_source_block audit_creation_method
_cod_depositor_comments
;
The following automatic conversions were performed:
'_symmetry_cell_setting' value 'Orthorhombic' changed to 'orthorhombic'
according to '/home/saulius/struct/CIF-dictionaries/cif_core.dic'
dictionary named 'cif_core.dic' version 2.4.1 from 2010-06-29.

Automatic conversion script
Id: cif_fix_enum 1527 2010-12-29 10:47:43Z saulius 
;
_cod_database_code 4022461

loop_
_symmetry_equiv_pos_as_xyz
'x, y, z'
'-x, -y, z+1/2'
'x+1/2, -y+1/2, z'
'-x+1/2, y+1/2, z+1/2'

loop_
_atom_site_label
_atom_site_type_symbol
_atom_site_fract_x
_atom_site_fract_y
_atom_site_fract_z
_atom_site_U_iso_or_equiv
_atom_site_adp_type
_atom_site_occupancy
_atom_site_symmetry_multiplicity
_atom_site_calc_flag
_atom_site_refinement_flags
Ru1_1 Ru -0.204223(10) -0.841960(12) -0.33381(7) 0.02216(6) Uani 1 1 d U
O1_1 O -0.2489(3) -0.9177(3) -0.4059(2) 0.0269(11) Uani 1 1 d U
N1_1 N -0.1628(3) -0.7642(4) -0.4014(3) 0.0297(13) Uani 1 1 d U
C1_1 C -0.1646(4) -0.7762(5) -0.4686(3) 0.0306(17) Uani 1 1 d U
H1A_1 H -0.1401 -0.7369 -0.4964 0.037 Uiso 1 1 calc R
C2_1 C -0.2003(3) -0.8430(5) -0.5016(4) 0.0233(17) Uani 1 1 d U
C3_1 C -0.2380(4) -0.9086(5) -0.4751(3) 0.0233(14) Uani 1 1 d U
C4_1 C -0.2744(4) -0.9692(5) -0.5156(4) 0.0244(14) Uani 1 1 d U
C5_1 C -0.2628(4) -0.9634(5) -0.5898(3) 0.0309(15) Uani 1 1 d U
H5A_1 H -0.2865 -1.0020 -0.6190 0.037 Uiso 1 1 calc R
C6_1 C -0.2200(5) -0.9056(5) -0.6180(4) 0.0297(15) Uani 1 1 d U
C7_1 C -0.1879(5) -0.8452(5) -0.5767(4) 0.0276(15) Uani 1 1 d U
H7A_1 H -0.1575 -0.8046 -0.5968 0.033 Uiso 1 1 calc R
C8_1 C -0.3211(5) -1.0387(5) -0.4845(4) 0.0324(16) Uani 1 1 d U
C9_1 C -0.3802(4) -0.9964(6) -0.4434(4) 0.0414(19) Uani 1 1 d U
H9A_1 H -0.4034 -0.9538 -0.4718 0.062 Uiso 1 1 calc R
H9B_1 H -0.3607 -0.9689 -0.4028 0.062 Uiso 1 1 calc R
H9C_1 H -0.4140 -1.0397 -0.4294 0.062 Uiso 1 1 calc R
C10_1 C -0.2755(5) -1.0986(5) -0.4403(5) 0.0382(16) Uani 1 1 d U
H10A_1 H -0.2390 -1.1239 -0.4687 0.057 Uiso 1 1 calc R
H10B_1 H -0.3046 -1.1437 -0.4209 0.057 Uiso 1 1 calc R
H10C_1 H -0.2540 -1.0660 -0.4032 0.057 Uiso 1 1 calc R
C11_1 C -0.3549(6) -1.0944(6) -0.5417(4) 0.050(3) Uani 1 1 d U
H11A_1 H -0.3188 -1.1286 -0.5639 0.076 Uiso 1 1 calc R
H11B_1 H -0.3771 -1.0574 -0.5756 0.076 Uiso 1 1 calc R
H11C_1 H -0.3900 -1.1319 -0.5214 0.076 Uiso 1 1 calc R
C12_1 C -0.2111(5) -0.9047(7) -0.6954(5) 0.041(2) Uani 1 1 d U
C13_1 C -0.1954(6) -0.9921(7) -0.7209(6) 0.079(4) Uani 1 1 d U
H13A_1 H -0.2319 -1.0312 -0.7057 0.119 Uiso 1 1 calc R
H13B_1 H -0.1503 -1.0107 -0.7029 0.119 Uiso 1 1 calc R
H13C_1 H -0.1937 -0.9915 -0.7709 0.119 Uiso 1 1 calc R
C14_1 C -0.1544(7) -0.8431(6) -0.7181(4) 0.068(3) Uani 1 1 d U
H14A_1 H -0.1554 -0.8376 -0.7679 0.102 Uiso 1 1 calc R
H14B_1 H -0.1089 -0.8647 -0.7037 0.102 Uiso 1 1 calc R
H14C_1 H -0.1626 -0.7875 -0.6972 0.102 Uiso 1 1 calc R
C15_1 C -0.2824(7) -0.8764(10) -0.7259(5) 0.101(4) Uani 1 1 d U
H15A_1 H -0.3162 -0.9226 -0.7213 0.152 Uiso 1 1 calc R
H15B_1 H -0.2765 -0.8623 -0.7743 0.152 Uiso 1 1 calc R
H15C_1 H -0.2993 -0.8263 -0.7013 0.152 Uiso 1 1 calc R
O21_1 O -0.2457(3) -0.9191(3) -0.2585(2) 0.0248(10) Uani 1 1 d U
N21_1 N -0.1619(3) -0.7666(4) -0.2647(3) 0.0260(12) Uani 1 1 d U
C21_1 C -0.1640(4) -0.7736(5) -0.2004(3) 0.0295(17) Uani 1 1 d U
H21A_1 H -0.1422 -0.7298 -0.1748 0.035 Uiso 1 1 calc R
C22_1 C -0.1974(4) -0.8435(4) -0.1603(5) 0.0248(17) Uani 1 1 d U
C23_1 C -0.2411(4) -0.9096(4) -0.1977(3) 0.0231(13) Uani 1 1 d U
C24_1 C -0.2730(5) -0.9689(5) -0.1490(4) 0.0290(15) Uani 1 1 d U
C25_1 C -0.2622(4) -0.9649(4) -0.0849(3) 0.0289(14) Uani 1 1 d U
H25A_1 H -0.2830 -1.0076 -0.0574 0.035 Uiso 1 1 calc R
C26_1 C -0.2202(5) -0.9000(5) -0.0495(4) 0.0290(15) Uani 1 1 d U
C27_1 C -0.1934(5) -0.8409(4) -0.0916(5) 0.0267(16) Uani 1 1 d U
H27A_1 H -0.1699 -0.7941 -0.0715 0.032 Uiso 1 1 calc R
C28_1 C -0.3207(4) -1.0356(5) -0.1808(4) 0.0333(16) Uani 1 1 d U
C29_1 C -0.3544(6) -1.0934(6) -0.1272(4) 0.048(2) Uani 1 1 d U
H29A_1 H -0.3855 -1.0597 -0.0982 0.072 Uiso 1 1 calc R
H29B_1 H -0.3181 -1.1195 -0.0990 0.072 Uiso 1 1 calc R
H29C_1 H -0.3813 -1.1379 -0.1502 0.072 Uiso 1 1 calc R
C30_1 C -0.2814(5) -1.0931(5) -0.2295(5) 0.0385(17) Uani 1 1 d U
H30A_1 H -0.2607 -1.0589 -0.2660 0.058 Uiso 1 1 calc R
H30B_1 H -0.3136 -1.1346 -0.2494 0.058 Uiso 1 1 calc R
H30C_1 H -0.2446 -1.1230 -0.2046 0.058 Uiso 1 1 calc R
C31_1 C -0.3794(4) -0.9951(5) -0.2236(4) 0.044(2) Uani 1 1 d U
H31A_1 H -0.3591 -0.9593 -0.2593 0.066 Uiso 1 1 calc R
H31B_1 H -0.4090 -0.9604 -0.1939 0.066 Uiso 1 1 calc R
H31C_1 H -0.4075 -1.0400 -0.2447 0.066 Uiso 1 1 calc R
C32_1 C -0.2139(5) -0.9019(6) 0.0298(4) 0.0372(18) Uani 1 1 d U
C33_1 C -0.1582(7) -0.8402(5) 0.0549(5) 0.062(3) Uani 1 1 d U
H33A_1 H -0.1778 -0.7828 0.0573 0.093 Uiso 1 1 calc R
H33B_1 H -0.1187 -0.8407 0.0233 0.093 Uiso 1 1 calc R
H33C_1 H -0.1424 -0.8576 0.1004 0.093 Uiso 1 1 calc R
C34_1 C -0.2823(6) -0.8787(8) 0.0621(5) 0.072(3) Uani 1 1 d U
H34A_1 H -0.2896 -0.8173 0.0583 0.108 Uiso 1 1 calc R
H34B_1 H -0.2817 -0.8950 0.1104 0.108 Uiso 1 1 calc R
H34C_1 H -0.3201 -0.9087 0.0388 0.108 Uiso 1 1 calc R
C35_1 C -0.1912(5) -0.9915(5) 0.0558(5) 0.051(2) Uani 1 1 d U
H35A_1 H -0.1469 -1.0074 0.0345 0.077 Uiso 1 1 calc R
H35B_1 H -0.2269 -1.0334 0.0437 0.077 Uiso 1 1 calc R
H35C_1 H -0.1856 -0.9901 0.1055 0.077 Uiso 1 1 calc R
C41_1 C -0.1293(8) -0.6921(8) -0.3660(5) 0.095(5) Uani 1 1 d U
C42_1 C -0.0925(4) -0.6238(6) -0.4085(4) 0.0407(19) Uani 1 1 d U
H42A_1 H -0.0502 -0.6484 -0.4296 0.049 Uiso 1 1 calc R
H42B_1 H -0.1237 -0.6048 -0.4457 0.049 Uiso 1 1 calc R
C43_1 C -0.0727(6) -0.5502(6) -0.3664(5) 0.078(3) Uani 1 1 d U
H43A_1 H -0.0348 -0.5201 -0.3906 0.094 Uiso 1 1 calc R
H43B_1 H -0.1132 -0.5112 -0.3654 0.094 Uiso 1 1 calc R
C44_1 C -0.0506(5) -0.5620(7) -0.2977(5) 0.075(3) Uani 1 1 d U
H44A_1 H -0.0522 -0.5067 -0.2738 0.090 Uiso 1 1 calc R
H44B_1 H -0.0016 -0.5815 -0.2979 0.090 Uiso 1 1 calc R
C45_1 C -0.0952(4) -0.6271(5) -0.2572(4) 0.0368(18) Uani 1 1 d U
H45A_1 H -0.0660 -0.6519 -0.2206 0.044 Uiso 1 1 calc R
H45B_1 H -0.1339 -0.5963 -0.2349 0.044 Uiso 1 1 calc R
C46_1 C -0.1244(8) -0.6962(8) -0.2975(5) 0.095(5) Uani 1 1 d U
N51_1 N -0.11623(11) -0.92061(13) -0.3358(4) 0.0278(5) Uani 1 1 d U
C52_1 C -0.0881(4) -0.9498(6) -0.2747(4) 0.0399(18) Uani 1 1 d U
H52A_1 H -0.1075 -0.9319 -0.2325 0.048 Uiso 1 1 calc R
C53_1 C -0.0338(5) -1.0028(7) -0.2750(5) 0.051(2) Uani 1 1 d U
H53A_1 H -0.0151 -1.0207 -0.2325 0.062 Uiso 1 1 calc R
C54_1 C -0.00377(16) -1.0328(2) -0.3339(8) 0.0477(8) Uani 1 1 d U
H54A_1 H 0.0344 -1.0710 -0.3321 0.057 Uiso 1 1 calc R
C55_1 C -0.0307(4) -1.0057(6) -0.3961(5) 0.0416(18) Uani 1 1 d U
H55A_1 H -0.0123 -1.0245 -0.4385 0.050 Uiso 1 1 calc R
C56_1 C -0.0874(4) -0.9482(5) -0.3920(4) 0.0336(16) Uani 1 1 d U
H56A_1 H -0.1061 -0.9280 -0.4338 0.040 Uiso 1 1 calc R
N61_1 N -0.29628(10) -0.77216(12) -0.3333(5) 0.0248(4) Uani 1 1 d U
C62_1 C -0.3266(3) -0.7524(5) -0.3904(4) 0.0292(14) Uani 1 1 d U
H62A_1 H -0.3040 -0.7680 -0.4317 0.035 Uiso 1 1 calc R
C63_1 C -0.3938(4) -0.7073(6) -0.3952(5) 0.0417(19) Uani 1 1 d U
H63A_1 H -0.4148 -0.6939 -0.4378 0.050 Uiso 1 1 calc R
C64_1 C -0.42338(16) -0.6865(2) -0.3351(7) 0.0425(8) Uani 1 1 d U
H64A_1 H -0.4667 -0.6574 -0.3337 0.051 Uiso 1 1 calc R
C65_1 C -0.3886(5) -0.7087(5) -0.2744(4) 0.0391(18) Uani 1 1 d U
H65A_1 H -0.4094 -0.6934 -0.2321 0.047 Uiso 1 1 calc R
C66_1 C -0.3309(4) -0.7481(5) -0.2731(4) 0.0348(16) Uani 1 1 d U
H66A_1 H -0.3106 -0.7618 -0.2302 0.042 Uiso 1 1 calc R
C70_2 C -0.1507(2) -0.1810(3) -0.3310(8) 0.0661(13) Uani 1 1 d DU
H70A_2 H -0.1675 -0.1713 -0.3775 0.099 Uiso 1 1 calc R
H70B_2 H -0.1445 -0.1264 -0.3078 0.099 Uiso 1 1 calc R
H70C_2 H -0.1847 -0.2154 -0.3058 0.099 Uiso 1 1 calc R
C71_2 C -0.08287(15) -0.22675(18) -0.3335(6) 0.0413(7) Uani 1 1 d DU
C72_2 C -0.0500(4) -0.2470(5) -0.2712(5) 0.046(2) Uani 1 1 d DU
H72A_2 H -0.0703 -0.2308 -0.2289 0.055 Uiso 1 1 calc R
C73_2 C 0.0122(5) -0.2905(6) -0.2727(5) 0.062(3) Uani 1 1 d DU
H73A_2 H 0.0327 -0.3081 -0.2309 0.074 Uiso 1 1 calc R
C74_2 C 0.04504(18) -0.3090(2) -0.3327(6) 0.0550(10) Uani 1 1 d DU
H74A_2 H 0.0888 -0.3371 -0.3327 0.066 Uiso 1 1 calc R
C75_2 C 0.0137(4) -0.2861(6) -0.3933(5) 0.053(2) Uani 1 1 d DU
H75A_2 H 0.0366 -0.2965 -0.4355 0.063 Uiso 1 1 calc R
C76_2 C -0.0499(4) -0.2487(6) -0.3926(5) 0.050(2) Uani 1 1 d DU
H76A_2 H -0.0723 -0.2374 -0.4349 0.060 Uiso 1 1 calc R
C80_2 C -0.0565(6) -0.3714(5) -0.1034(6) 0.072(2) Uani 1 1 d DU
H80A_2 H -0.0412 -0.3810 -0.1505 0.108 Uiso 1 1 calc R
H80B_2 H -0.1015 -0.3994 -0.0961 0.108 Uiso 1 1 calc R
H80C_2 H -0.0220 -0.3951 -0.0718 0.108 Uiso 1 1 calc R
C81_2 C -0.0640(4) -0.2773(5) -0.0908(5) 0.052(2) Uani 1 1 d DU
C82_2 C -0.1287(4) -0.2400(7) -0.0905(5) 0.067(2) Uani 1 1 d DU
H82A_2 H -0.1683 -0.2755 -0.0955 0.080 Uiso 1 1 calc R
C83_2 C -0.1389(6) -0.1559(7) -0.0836(6) 0.087(3) Uani 1 1 d DU
H83A_2 H -0.1849 -0.1338 -0.0822 0.105 Uiso 1 1 calc R
C84_2 C -0.0823(7) -0.1015(7) -0.0786(6) 0.110(4) Uani 1 1 d DU
H84A_2 H -0.0876 -0.0418 -0.0737 0.132 Uiso 1 1 calc R
C85_2 C -0.0188(7) -0.1393(7) -0.0810(8) 0.120(5) Uani 1 1 d DU
H85A_2 H 0.0209 -0.1033 -0.0816 0.144 Uiso 1 1 calc R
C86_2 C -0.0077(4) -0.2235(6) -0.0828(5) 0.070(3) Uani 1 1 d DU
H86A_2 H 0.0381 -0.2457 -0.0786 0.085 Uiso 1 1 calc R
C90_2 C -0.0511(7) -0.3657(6) -0.5787(7) 0.110(4) Uani 1 1 d DU
H90A_2 H -0.0085 -0.3818 -0.6030 0.164 Uiso 1 1 calc R
H90B_2 H -0.0911 -0.3946 -0.5993 0.164 Uiso 1 1 calc R
H90C_2 H -0.0471 -0.3822 -0.5306 0.164 Uiso 1 1 calc R
C91_2 C -0.0611(4) -0.2721(6) -0.5834(5) 0.059(2) Uani 1 1 d DU
C92_2 C -0.1278(4) -0.2372(7) -0.5853(4) 0.063(2) Uani 1 1 d DU
H92A_2 H -0.1681 -0.2721 -0.5872 0.075 Uiso 1 1 calc R
C93_2 C -0.1328(5) -0.1483(7) -0.5842(6) 0.089(4) Uani 1 1 d DU
H93A_2 H -0.1772 -0.1220 -0.5822 0.106 Uiso 1 1 calc R
C94_2 C -0.0731(6) -0.0987(7) -0.5859(6) 0.101(4) Uani 1 1 d DU
H94A_2 H -0.0766 -0.0385 -0.5845 0.122 Uiso 1 1 calc R
C95_2 C -0.0091(5) -0.1370(6) -0.5896(6) 0.078(2) Uani 1 1 d DU
H95A_2 H 0.0317 -0.1040 -0.5965 0.093 Uiso 1 1 calc R
C96_2 C -0.0047(5) -0.2214(6) -0.5834(6) 0.074(3) Uani 1 1 d DU
H96A_2 H 0.0400 -0.2466 -0.5788 0.089 Uiso 1 1 calc R

loop_
_atom_site_aniso_label
_atom_site_aniso_U_11
_atom_site_aniso_U_22
_atom_site_aniso_U_33
_atom_site_aniso_U_23
_atom_site_aniso_U_13
_atom_site_aniso_U_12
Ru1_1 0.02581(10) 0.02586(10) 0.01481(10) -0.0001(3) -0.0003(3) -0.00153(8)
O1_1 0.035(3) 0.034(3) 0.0116(19) -0.0006(17) 0.0015(17) -0.0029(19)
N1_1 0.042(4) 0.026(3) 0.021(3) 0.001(2) -0.002(2) -0.004(2)
C1_1 0.036(4) 0.037(4) 0.019(3) -0.001(3) 0.012(3) -0.006(3)
C2_1 0.024(3) 0.043(4) 0.004(2) -0.0007(19) -0.0031(18) 0.005(2)
C3_1 0.030(3) 0.035(3) 0.005(2) 0.003(2) 0.002(2) 0.006(2)
C4_1 0.026(3) 0.032(4) 0.015(3) 0.004(2) 0.000(2) 0.001(3)
C5_1 0.049(4) 0.041(3) 0.0029(19) -0.0046(19) -0.007(2) -0.001(3)
C6_1 0.035(4) 0.039(4) 0.015(3) -0.002(2) 0.001(3) 0.007(3)
C7_1 0.025(3) 0.042(4) 0.016(3) 0.009(2) 0.006(2) 0.008(2)
C8_1 0.045(4) 0.032(4) 0.020(3) 0.003(3) 0.005(3) -0.014(3)
C9_1 0.029(4) 0.062(5) 0.033(4) 0.007(4) -0.004(3) -0.001(3)
C10_1 0.051(4) 0.032(3) 0.032(4) 0.005(3) -0.005(3) 0.002(3)
C11_1 0.066(6) 0.054(6) 0.032(4) 0.000(4) -0.010(4) -0.034(5)
C12_1 0.051(4) 0.053(5) 0.019(3) 0.004(3) -0.006(3) -0.002(3)
C13_1 0.139(10) 0.064(6) 0.034(6) -0.015(5) 0.031(6) -0.004(5)
C14_1 0.112(7) 0.080(6) 0.012(3) -0.004(3) 0.027(4) -0.020(5)
C15_1 0.093(6) 0.199(13) 0.012(4) 0.014(6) -0.017(4) 0.042(7)
O21_1 0.031(2) 0.028(2) 0.0151(19) 0.0010(17) -0.0024(17) -0.0074(18)
N21_1 0.023(3) 0.034(3) 0.021(2) 0.004(2) -0.004(2) -0.011(2)
C21_1 0.035(4) 0.032(4) 0.022(3) -0.007(3) 0.007(3) -0.011(3)
C22_1 0.031(4) 0.017(3) 0.026(3) -0.0003(19) -0.009(2) -0.006(2)
C23_1 0.024(3) 0.021(3) 0.024(3) 0.002(2) -0.001(2) -0.002(2)
C24_1 0.038(4) 0.025(3) 0.024(3) 0.003(3) 0.004(3) -0.003(3)
C25_1 0.035(3) 0.024(3) 0.027(3) 0.000(2) 0.003(2) 0.000(2)
C26_1 0.043(4) 0.026(3) 0.017(3) -0.004(2) 0.002(3) 0.001(3)
C27_1 0.038(4) 0.020(3) 0.022(3) 0.001(2) -0.002(3) -0.002(2)
C28_1 0.039(4) 0.038(4) 0.023(3) 0.002(3) 0.011(3) -0.003(3)
C29_1 0.069(6) 0.044(5) 0.030(4) 0.003(3) 0.002(4) -0.018(4)
C30_1 0.061(4) 0.029(3) 0.026(3) 0.000(2) -0.006(3) -0.003(3)
C31_1 0.047(5) 0.041(4) 0.044(5) 0.000(4) -0.012(4) -0.015(3)
C32_1 0.065(5) 0.032(4) 0.014(3) 0.002(3) -0.008(3) 0.005(3)
C33_1 0.110(7) 0.046(4) 0.031(4) -0.008(3) -0.004(5) -0.021(4)
C34_1 0.086(6) 0.105(7) 0.024(4) 0.002(5) 0.005(4) 0.031(5)
C35_1 0.095(7) 0.037(4) 0.022(4) 0.002(3) -0.015(4) 0.000(3)
C41_1 0.190(13) 0.066(6) 0.028(3) -0.001(4) -0.008(6) -0.092(7)
C42_1 0.046(5) 0.051(5) 0.025(3) 0.005(3) 0.002(3) -0.017(4)
C43_1 0.120(7) 0.066(4) 0.049(4) 0.014(3) -0.014(4) -0.069(5)
C44_1 0.109(6) 0.083(5) 0.033(3) 0.006(3) -0.010(4) -0.068(5)
C45_1 0.049(5) 0.030(3) 0.031(4) 0.001(3) -0.002(3) -0.015(3)
C46_1 0.168(11) 0.104(8) 0.012(3) 0.004(4) -0.007(5) -0.112(8)
N51_1 0.0306(10) 0.0279(10) 0.0249(13) 0.006(3) 0.003(3) -0.0012(8)
C52_1 0.046(5) 0.047(5) 0.027(3) 0.009(4) -0.005(3) 0.000(3)
C53_1 0.056(5) 0.060(5) 0.038(3) 0.016(4) -0.007(4) 0.007(4)
C54_1 0.0370(15) 0.0443(16) 0.062(2) 0.004(6) 0.000(6) 0.0142(13)
C55_1 0.027(3) 0.046(4) 0.051(4) -0.010(3) 0.004(3) 0.012(3)
C56_1 0.028(4) 0.040(4) 0.033(3) -0.004(3) -0.005(3) 0.008(3)
N61_1 0.0270(10) 0.0268(10) 0.0205(10) -0.003(4) 0.000(3) -0.0016(8)
C62_1 0.026(3) 0.038(4) 0.023(3) -0.001(3) 0.001(2) 0.006(2)
C63_1 0.032(3) 0.053(5) 0.040(3) 0.010(4) -0.014(3) 0.008(3)
C64_1 0.0338(15) 0.0475(17) 0.046(2) 0.008(6) 0.000(5) 0.0098(12)
C65_1 0.043(4) 0.046(4) 0.028(3) 0.006(3) 0.004(3) 0.013(3)
C66_1 0.045(4) 0.042(4) 0.018(3) -0.004(3) 0.007(3) 0.002(3)
C70_2 0.053(2) 0.070(2) 0.076(4) 0.002(7) -0.015(6) 0.0195(18)
C71_2 0.0384(15) 0.0404(15) 0.0451(19) -0.004(5) -0.006(5) 0.0037(12)
C72_2 0.059(5) 0.048(5) 0.032(3) 0.002(3) 0.008(3) 0.010(4)
C73_2 0.076(6) 0.062(5) 0.048(4) 0.008(4) -0.013(4) 0.029(4)
C74_2 0.0439(18) 0.066(2) 0.056(2) 0.017(6) 0.009(5) 0.0129(16)
C75_2 0.042(4) 0.074(6) 0.042(4) -0.008(4) 0.008(3) -0.011(3)
C76_2 0.049(5) 0.068(7) 0.032(3) 0.005(4) -0.004(3) -0.001(5)
C80_2 0.066(5) 0.079(4) 0.071(5) 0.009(4) 0.023(4) -0.012(4)
C81_2 0.046(4) 0.080(4) 0.031(4) 0.011(3) 0.003(3) -0.017(3)
C82_2 0.045(4) 0.111(6) 0.045(5) -0.015(5) -0.005(4) -0.002(4)
C83_2 0.100(7) 0.114(7) 0.048(6) 0.002(5) 0.018(6) 0.023(5)
C84_2 0.168(10) 0.088(7) 0.075(8) -0.009(5) 0.068(8) -0.017(5)
C85_2 0.123(7) 0.117(7) 0.121(11) -0.058(8) 0.065(8) -0.063(6)
C86_2 0.046(4) 0.116(6) 0.050(5) 0.018(5) -0.002(4) -0.035(4)
C90_2 0.112(9) 0.106(6) 0.110(10) -0.053(6) -0.034(7) 0.012(6)
C91_2 0.044(4) 0.099(5) 0.034(4) -0.014(4) -0.003(3) 0.008(4)
C92_2 0.037(4) 0.124(6) 0.027(3) 0.016(4) -0.004(3) -0.011(4)
C93_2 0.063(4) 0.145(7) 0.058(7) 0.043(6) 0.024(5) 0.053(5)
C94_2 0.139(7) 0.079(6) 0.086(8) 0.029(6) -0.011(7) 0.022(5)
C95_2 0.060(4) 0.117(6) 0.057(5) 0.011(6) -0.018(4) -0.014(4)
C96_2 0.041(4) 0.118(6) 0.063(7) 0.017(6) -0.009(5) 0.004(4)

loop_
_atom_type_symbol
_atom_type_description
_atom_type_scat_dispersion_real
_atom_type_scat_dispersion_imag
_atom_type_scat_source
C C 0.0033 0.0016 'International Tables Vol C Tables 4.2.6.8 and 6.1.1.4'
H H 0.0000 0.0000 'International Tables Vol C Tables 4.2.6.8 and 6.1.1.4'
N N 0.0061 0.0033 'International Tables Vol C Tables 4.2.6.8 and 6.1.1.4'
O O 0.0106 0.0060 'International Tables Vol C Tables 4.2.6.8 and 6.1.1.4'
Ru Ru -1.2594 0.8363 'International Tables Vol C Tables 4.2.6.8 and 6.1.1.4'

loop_
_geom_angle_atom_site_label_1
_geom_angle_atom_site_label_2
_geom_angle_atom_site_label_3
_geom_angle
N1_1 Ru1_1 N21_1 85.48(9)
N1_1 Ru1_1 O1_1 93.9(2)
N21_1 Ru1_1 O1_1 178.9(2)
N1_1 Ru1_1 O21_1 176.8(2)
N21_1 Ru1_1 O21_1 91.3(2)
O1_1 Ru1_1 O21_1 89.32(7)
N1_1 Ru1_1 N61_1 91.0(3)
N21_1 Ru1_1 N61_1 91.7(3)
O1_1 Ru1_1 N61_1 87.4(2)
O21_1 Ru1_1 N61_1 88.8(2)
N1_1 Ru1_1 N51_1 91.7(2)
N21_1 Ru1_1 N51_1 92.0(2)
O1_1 Ru1_1 N51_1 88.9(2)
O21_1 Ru1_1 N51_1 88.7(2)
N61_1 Ru1_1 N51_1 175.56(11)
C3_1 O1_1 Ru1_1 123.7(4)
C1_1 N1_1 C41_1 125.8(7)
C1_1 N1_1 Ru1_1 124.5(5)
C41_1 N1_1 Ru1_1 109.7(5)
N1_1 C1_1 C2_1 124.9(7)
C3_1 C2_1 C1_1 130.3(8)
C3_1 C2_1 C7_1 116.3(6)
C1_1 C2_1 C7_1 113.0(7)
C2_1 C3_1 O1_1 122.3(7)
C2_1 C3_1 C4_1 123.7(6)
O1_1 C3_1 C4_1 113.8(6)
C3_1 C4_1 C5_1 115.7(6)
C3_1 C4_1 C8_1 122.8(6)
C5_1 C4_1 C8_1 121.5(7)
C6_1 C5_1 C4_1 122.6(7)
C5_1 C6_1 C7_1 119.7(7)
C5_1 C6_1 C12_1 118.8(7)
C7_1 C6_1 C12_1 121.4(8)
C6_1 C7_1 C2_1 121.2(7)
C4_1 C8_1 C9_1 109.1(7)
C4_1 C8_1 C10_1 108.9(7)
C9_1 C8_1 C10_1 112.7(7)
C4_1 C8_1 C11_1 110.9(6)
C9_1 C8_1 C11_1 108.1(7)
C10_1 C8_1 C11_1 107.1(7)
C13_1 C12_1 C6_1 110.2(8)
C13_1 C12_1 C14_1 110.1(8)
C6_1 C12_1 C14_1 112.0(8)
C13_1 C12_1 C15_1 108.3(10)
C6_1 C12_1 C15_1 106.6(8)
C14_1 C12_1 C15_1 109.5(9)
C23_1 O21_1 Ru1_1 127.2(4)
C21_1 N21_1 C46_1 121.2(6)
C21_1 N21_1 Ru1_1 128.0(5)
C46_1 N21_1 Ru1_1 110.8(5)
N21_1 C21_1 C22_1 127.0(7)
C27_1 C22_1 C21_1 118.5(6)
C27_1 C22_1 C23_1 122.1(6)
C21_1 C22_1 C23_1 119.0(7)
O21_1 C23_1 C24_1 122.2(6)
O21_1 C23_1 C22_1 126.9(7)
C24_1 C23_1 C22_1 110.5(6)
C25_1 C24_1 C23_1 122.8(7)
C25_1 C24_1 C28_1 122.3(7)
C23_1 C24_1 C28_1 114.9(7)
C24_1 C25_1 C26_1 125.9(7)
C27_1 C26_1 C25_1 113.6(7)
C27_1 C26_1 C32_1 126.4(8)
C25_1 C26_1 C32_1 119.8(7)
C26_1 C27_1 C22_1 124.6(7)
C30_1 C28_1 C24_1 111.7(7)
C30_1 C28_1 C29_1 106.7(7)
C24_1 C28_1 C29_1 112.5(7)
C30_1 C28_1 C31_1 105.6(7)
C24_1 C28_1 C31_1 112.1(7)
C29_1 C28_1 C31_1 107.9(7)
C34_1 C32_1 C33_1 108.7(9)
C34_1 C32_1 C26_1 110.4(7)
C33_1 C32_1 C26_1 111.3(8)
C34_1 C32_1 C35_1 109.0(8)
C33_1 C32_1 C35_1 105.9(7)
C26_1 C32_1 C35_1 111.3(7)
C46_1 C41_1 N1_1 117.5(10)
C46_1 C41_1 C42_1 122.8(10)
N1_1 C41_1 C42_1 119.0(8)
C43_1 C42_1 C41_1 111.5(8)
C44_1 C43_1 C42_1 120.2(11)
C43_1 C44_1 C45_1 113.9(9)
C46_1 C45_1 C44_1 115.3(8)
C41_1 C46_1 C45_1 122.2(11)
C41_1 C46_1 N21_1 115.9(9)
C45_1 C46_1 N21_1 120.9(7)
C56_1 N51_1 C52_1 116.7(2)
C56_1 N51_1 Ru1_1 123.6(5)
C52_1 N51_1 Ru1_1 119.6(6)
C53_1 C52_1 N51_1 120.4(8)
C52_1 C53_1 C54_1 123.2(8)
C55_1 C54_1 C53_1 118.3(3)
C54_1 C55_1 C56_1 115.6(8)
N51_1 C56_1 C55_1 125.8(7)
C62_1 N61_1 C66_1 116.5(2)
C62_1 N61_1 Ru1_1 120.2(6)
C66_1 N61_1 Ru1_1 123.2(6)
N61_1 C62_1 C63_1 124.3(7)
C64_1 C63_1 C62_1 115.4(7)
C63_1 C64_1 C65_1 118.5(3)
C66_1 C65_1 C64_1 123.5(8)
C65_1 C66_1 N61_1 121.8(7)
C76_2 C71_2 C72_2 118.0(3)
C76_2 C71_2 C70_2 123.8(9)
C72_2 C71_2 C70_2 118.2(9)
C73_2 C72_2 C71_2 118.8(7)
C74_2 C73_2 C72_2 121.7(7)
C73_2 C74_2 C75_2 118.9(3)
C76_2 C75_2 C74_2 119.9(7)
C75_2 C76_2 C71_2 122.4(8)
C82_2 C81_2 C86_2 116.4(8)
C82_2 C81_2 C80_2 120.4(7)
C86_2 C81_2 C80_2 123.2(8)
C83_2 C82_2 C81_2 123.6(9)
C82_2 C83_2 C84_2 120.0(10)
C85_2 C84_2 C83_2 115.5(10)
C86_2 C85_2 C84_2 125.1(10)
C85_2 C86_2 C81_2 119.0(9)
C96_2 C91_2 C92_2 120.4(8)
C96_2 C91_2 C90_2 118.9(8)
C92_2 C91_2 C90_2 120.7(9)
C91_2 C92_2 C93_2 117.1(8)
C94_2 C93_2 C92_2 120.3(8)
C95_2 C94_2 C93_2 119.6(9)
C96_2 C95_2 C94_2 119.2(9)
C95_2 C96_2 C91_2 122.7(8)

loop_
_geom_bond_atom_site_label_1
_geom_bond_atom_site_label_2
_geom_bond_distance
Ru1_1 N1_1 1.972(6)
Ru1_1 N21_1 1.975(6)
Ru1_1 O1_1 2.038(5)
Ru1_1 O21_1 2.071(5)
Ru1_1 N61_1 2.082(2)
Ru1_1 N51_1 2.096(2)
O1_1 C3_1 1.380(7)
N1_1 C1_1 1.329(8)
N1_1 C41_1 1.477(11)
C1_1 C2_1 1.413(11)
C2_1 C3_1 1.363(10)
C2_1 C7_1 1.491(12)
C3_1 C4_1 1.425(10)
C4_1 C5_1 1.473(9)
C4_1 C8_1 1.542(11)
C5_1 C6_1 1.345(11)
C6_1 C7_1 1.392(12)
C6_1 C12_1 1.527(11)
C8_1 C9_1 1.543(12)
C8_1 C10_1 1.552(12)
C8_1 C11_1 1.562(11)
C12_1 C13_1 1.494(14)
C12_1 C14_1 1.524(14)
C12_1 C15_1 1.559(13)
O21_1 C23_1 1.203(7)
N21_1 C21_1 1.266(8)
N21_1 C46_1 1.470(10)
C21_1 C22_1 1.496(10)
C22_1 C27_1 1.348(13)
C22_1 C23_1 1.525(9)
C23_1 C24_1 1.469(10)
C24_1 C25_1 1.274(9)
C24_1 C28_1 1.527(12)
C25_1 C26_1 1.474(10)
C26_1 C27_1 1.346(11)
C26_1 C32_1 1.558(11)
C28_1 C30_1 1.516(12)
C28_1 C29_1 1.533(11)
C28_1 C31_1 1.543(12)
C32_1 C34_1 1.503(13)
C32_1 C33_1 1.527(13)
C32_1 C35_1 1.563(12)
C41_1 C46_1 1.347(6)
C41_1 C42_1 1.534(12)
C42_1 C43_1 1.473(12)
C43_1 C44_1 1.422(9)
C44_1 C45_1 1.555(11)
C45_1 C46_1 1.456(12)
N51_1 C56_1 1.307(10)
N51_1 C52_1 1.391(10)
C52_1 C53_1 1.335(12)
C53_1 C54_1 1.373(15)
C54_1 C55_1 1.390(15)
C55_1 C56_1 1.420(10)
N61_1 C62_1 1.297(10)
N61_1 C66_1 1.407(10)
C62_1 C63_1 1.477(10)
C63_1 C64_1 1.348(14)
C64_1 C65_1 1.408(13)
C65_1 C66_1 1.270(11)
C70_2 C71_2 1.489(4)
C71_2 C76_2 1.366(9)
C71_2 C72_2 1.410(9)
C72_2 C73_2 1.376(9)
C73_2 C74_2 1.366(10)
C74_2 C75_2 1.379(10)
C75_2 C76_2 1.354(9)
C80_2 C81_2 1.510(9)
C81_2 C82_2 1.375(8)
C81_2 C86_2 1.382(8)
C82_2 C83_2 1.345(9)
C83_2 C84_2 1.388(10)
C84_2 C85_2 1.359(11)
C85_2 C86_2 1.343(10)
C90_2 C91_2 1.489(9)
C91_2 C96_2 1.345(9)
C91_2 C92_2 1.395(8)
C92_2 C93_2 1.403(10)
C93_2 C94_2 1.388(10)
C94_2 C95_2 1.372(10)
C95_2 C96_2 1.338(9)

loop_
_geom_torsion_atom_site_label_1
_geom_torsion_atom_site_label_2
_geom_torsion_atom_site_label_3
_geom_torsion_atom_site_label_4
_geom_torsion
N1_1 Ru1_1 O1_1 C3_1 6.4(5)
N21_1 Ru1_1 O1_1 C3_1 64(12)
O21_1 Ru1_1 O1_1 C3_1 -173.9(6)
N61_1 Ru1_1 O1_1 C3_1 97.3(5)
N51_1 Ru1_1 O1_1 C3_1 -85.2(5)
N21_1 Ru1_1 N1_1 C1_1 175.1(7)
O1_1 Ru1_1 N1_1 C1_1 -5.9(6)
O21_1 Ru1_1 N1_1 C1_1 180(100)
N61_1 Ru1_1 N1_1 C1_1 -93.3(6)
N51_1 Ru1_1 N1_1 C1_1 83.2(6)
N21_1 Ru1_1 N1_1 C41_1 -4.2(8)
O1_1 Ru1_1 N1_1 C41_1 174.8(8)
O21_1 Ru1_1 N1_1 C41_1 1(4)
N61_1 Ru1_1 N1_1 C41_1 87.4(8)
N51_1 Ru1_1 N1_1 C41_1 -96.2(8)
C41_1 N1_1 C1_1 C2_1 -176.2(10)
Ru1_1 N1_1 C1_1 C2_1 4.6(11)
N1_1 C1_1 C2_1 C3_1 -1.7(13)
N1_1 C1_1 C2_1 C7_1 -174.7(7)
C1_1 C2_1 C3_1 O1_1 2.3(12)
C7_1 C2_1 C3_1 O1_1 175.2(7)
C1_1 C2_1 C3_1 C4_1 176.5(8)
C7_1 C2_1 C3_1 C4_1 -10.6(10)
Ru1_1 O1_1 C3_1 C2_1 -5.6(9)
Ru1_1 O1_1 C3_1 C4_1 179.7(5)
C2_1 C3_1 C4_1 C5_1 6.9(11)
O1_1 C3_1 C4_1 C5_1 -178.4(6)
C2_1 C3_1 C4_1 C8_1 -175.2(7)
O1_1 C3_1 C4_1 C8_1 -0.6(10)
C3_1 C4_1 C5_1 C6_1 0.8(11)
C8_1 C4_1 C5_1 C6_1 -177.0(8)
C4_1 C5_1 C6_1 C7_1 -3.8(13)
C4_1 C5_1 C6_1 C12_1 179.9(7)
C5_1 C6_1 C7_1 C2_1 -0.2(12)
C12_1 C6_1 C7_1 C2_1 176.0(7)
C3_1 C2_1 C7_1 C6_1 7.3(11)
C1_1 C2_1 C7_1 C6_1 -178.6(7)
C3_1 C4_1 C8_1 C9_1 60.1(10)
C5_1 C4_1 C8_1 C9_1 -122.2(8)
C3_1 C4_1 C8_1 C10_1 -63.3(9)
C5_1 C4_1 C8_1 C10_1 114.5(8)
C3_1 C4_1 C8_1 C11_1 179.1(7)
C5_1 C4_1 C8_1 C11_1 -3.1(11)
C5_1 C6_1 C12_1 C13_1 -50.0(11)
C7_1 C6_1 C12_1 C13_1 133.7(9)
C5_1 C6_1 C12_1 C14_1 -173.0(8)
C7_1 C6_1 C12_1 C14_1 10.8(12)
C5_1 C6_1 C12_1 C15_1 67.3(11)
C7_1 C6_1 C12_1 C15_1 -109.0(11)
N1_1 Ru1_1 O21_1 C23_1 -4(4)
N21_1 Ru1_1 O21_1 C23_1 1.2(6)
O1_1 Ru1_1 O21_1 C23_1 -177.8(7)
N61_1 Ru1_1 O21_1 C23_1 -90.4(6)
N51_1 Ru1_1 O21_1 C23_1 93.2(6)
N1_1 Ru1_1 N21_1 C21_1 -179.4(8)
O1_1 Ru1_1 N21_1 C21_1 123(11)
O21_1 Ru1_1 N21_1 C21_1 0.9(7)
N61_1 Ru1_1 N21_1 C21_1 89.7(7)
N51_1 Ru1_1 N21_1 C21_1 -87.9(7)
N1_1 Ru1_1 N21_1 C46_1 0.3(8)
O1_1 Ru1_1 N21_1 C46_1 -57(12)
O21_1 Ru1_1 N21_1 C46_1 -179.5(8)
N61_1 Ru1_1 N21_1 C46_1 -90.6(8)
N51_1 Ru1_1 N21_1 C46_1 91.8(8)
C46_1 N21_1 C21_1 C22_1 -177.1(10)
Ru1_1 N21_1 C21_1 C22_1 2.5(12)
N21_1 C21_1 C22_1 C27_1 178.9(8)
N21_1 C21_1 C22_1 C23_1 -7.6(12)
Ru1_1 O21_1 C23_1 C24_1 180.0(5)
Ru1_1 O21_1 C23_1 C22_1 -6.6(10)
C27_1 C22_1 C23_1 O21_1 -176.9(8)
C21_1 C22_1 C23_1 O21_1 9.9(11)
C27_1 C22_1 C23_1 C24_1 -2.8(10)
C21_1 C22_1 C23_1 C24_1 -176.1(7)
O21_1 C23_1 C24_1 C25_1 172.2(8)
C22_1 C23_1 C24_1 C25_1 -2.2(11)
O21_1 C23_1 C24_1 C28_1 -8.3(11)
C22_1 C23_1 C24_1 C28_1 177.4(7)
C23_1 C24_1 C25_1 C26_1 3.1(13)
C28_1 C24_1 C25_1 C26_1 -176.4(7)
C24_1 C25_1 C26_1 C27_1 1.1(12)
C24_1 C25_1 C26_1 C32_1 177.9(8)
C25_1 C26_1 C27_1 C22_1 -6.5(12)
C32_1 C26_1 C27_1 C22_1 176.9(8)
C21_1 C22_1 C27_1 C26_1 -179.2(8)
C23_1 C22_1 C27_1 C26_1 7.6(12)
C25_1 C24_1 C28_1 C30_1 -118.2(9)
C23_1 C24_1 C28_1 C30_1 62.2(9)
C25_1 C24_1 C28_1 C29_1 1.7(12)
C23_1 C24_1 C28_1 C29_1 -177.9(7)
C25_1 C24_1 C28_1 C31_1 123.5(9)
C23_1 C24_1 C28_1 C31_1 -56.1(9)
C27_1 C26_1 C32_1 C34_1 106.8(11)
C25_1 C26_1 C32_1 C34_1 -69.6(10)
C27_1 C26_1 C32_1 C33_1 -14.0(13)
C25_1 C26_1 C32_1 C33_1 169.6(8)
C27_1 C26_1 C32_1 C35_1 -131.9(9)
C25_1 C26_1 C32_1 C35_1 51.7(11)
C1_1 N1_1 C41_1 C46_1 -171.1(16)
Ru1_1 N1_1 C41_1 C46_1 8(2)
C1_1 N1_1 C41_1 C42_1 -0.3(19)
Ru1_1 N1_1 C41_1 C42_1 179.0(10)
C46_1 C41_1 C42_1 C43_1 -19(3)
N1_1 C41_1 C42_1 C43_1 170.3(11)
C41_1 C42_1 C43_1 C44_1 35.8(16)
C42_1 C43_1 C44_1 C45_1 -42.9(17)
C43_1 C44_1 C45_1 C46_1 31.8(17)
N1_1 C41_1 C46_1 C45_1 -177.2(7)
C42_1 C41_1 C46_1 C45_1 12(4)
N1_1 C41_1 C46_1 N21_1 -8(3)
C42_1 C41_1 C46_1 N21_1 -178.9(7)
C44_1 C45_1 C46_1 C41_1 -18(3)
C44_1 C45_1 C46_1 N21_1 174.1(11)
C21_1 N21_1 C46_1 C41_1 -175.9(17)
Ru1_1 N21_1 C46_1 C41_1 4(2)
C21_1 N21_1 C46_1 C45_1 -7.0(18)
Ru1_1 N21_1 C46_1 C45_1 173.3(11)
N1_1 Ru1_1 N51_1 C56_1 -48.9(5)
N21_1 Ru1_1 N51_1 C56_1 -134.5(5)
O1_1 Ru1_1 N51_1 C56_1 44.9(5)
O21_1 Ru1_1 N51_1 C56_1 134.3(5)
N61_1 Ru1_1 N51_1 C56_1 79(5)
N1_1 Ru1_1 N51_1 C52_1 134.7(5)
N21_1 Ru1_1 N51_1 C52_1 49.2(5)
O1_1 Ru1_1 N51_1 C52_1 -131.4(5)
O21_1 Ru1_1 N51_1 C52_1 -42.1(5)
N61_1 Ru1_1 N51_1 C52_1 -98(5)
C56_1 N51_1 C52_1 C53_1 0.5(8)
Ru1_1 N51_1 C52_1 C53_1 177.1(7)
N51_1 C52_1 C53_1 C54_1 -1.3(14)
C52_1 C53_1 C54_1 C55_1 0.8(9)
C53_1 C54_1 C55_1 C56_1 0.4(6)
C52_1 N51_1 C56_1 C55_1 0.7(7)
Ru1_1 N51_1 C56_1 C55_1 -175.8(6)
C54_1 C55_1 C56_1 N51_1 -1.2(12)
N1_1 Ru1_1 N61_1 C62_1 50.0(5)
N21_1 Ru1_1 N61_1 C62_1 135.5(5)
O1_1 Ru1_1 N61_1 C62_1 -43.9(4)
O21_1 Ru1_1 N61_1 C62_1 -133.3(4)
N51_1 Ru1_1 N61_1 C62_1 -78(5)
N1_1 Ru1_1 N61_1 C66_1 -133.7(5)
N21_1 Ru1_1 N61_1 C66_1 -48.2(5)
O1_1 Ru1_1 N61_1 C66_1 132.4(5)
O21_1 Ru1_1 N61_1 C66_1 43.1(5)
N51_1 Ru1_1 N61_1 C66_1 99(5)
C66_1 N61_1 C62_1 C63_1 -0.1(7)
Ru1_1 N61_1 C62_1 C63_1 176.5(6)
N61_1 C62_1 C63_1 C64_1 0.3(12)
C62_1 C63_1 C64_1 C65_1 0.1(7)
C63_1 C64_1 C65_1 C66_1 -0.6(8)
C64_1 C65_1 C66_1 N61_1 0.8(13)
C62_1 N61_1 C66_1 C65_1 -0.4(7)
Ru1_1 N61_1 C66_1 C65_1 -176.9(6)
C76_2 C71_2 C72_2 C73_2 -2.5(7)
C70_2 C71_2 C72_2 C73_2 178.9(7)
C71_2 C72_2 C73_2 C74_2 4.8(13)
C72_2 C73_2 C74_2 C75_2 -2.4(9)
C73_2 C74_2 C75_2 C76_2 -2.4(8)
C74_2 C75_2 C76_2 C71_2 4.8(12)
C72_2 C71_2 C76_2 C75_2 -2.3(8)
C70_2 C71_2 C76_2 C75_2 176.2(7)
C86_2 C81_2 C82_2 C83_2 0.5(15)
C80_2 C81_2 C82_2 C83_2 -175.9(10)
C81_2 C82_2 C83_2 C84_2 2.2(18)
C82_2 C83_2 C84_2 C85_2 -0.1(18)
C83_2 C84_2 C85_2 C86_2 -5(2)
C84_2 C85_2 C86_2 C81_2 8(2)
C82_2 C81_2 C86_2 C85_2 -5.4(15)
C80_2 C81_2 C86_2 C85_2 171.0(11)
C96_2 C91_2 C92_2 C93_2 -2.6(15)
C90_2 C91_2 C92_2 C93_2 174.9(10)
C91_2 C92_2 C93_2 C94_2 4.3(15)
C92_2 C93_2 C94_2 C95_2 0.8(18)
C93_2 C94_2 C95_2 C96_2 -7.8(18)
C94_2 C95_2 C96_2 C91_2 9.8(18)
C92_2 C91_2 C96_2 C95_2 -4.5(17)
C90_2 C91_2 C96_2 C95_2 177.9(11)
